data_4023861
loop_
_publ_author_name
'M. Arunachalam'
'I. Ravikumar'
'Pradyut Ghosh'

_publ_section_title
;
 A New Hexaaza Bicyclic Cyclophane with Dual Binding Sites
;
_journal_name_full 'Journal of Organic Chemistry'
_journal_page_first 9144
_journal_page_last 9147
_journal_paper_doi 10.1021/jo801762b
_journal_volume 73
_journal_year 2008
_chemical_formula_sum 'C54 H72 N6 O2'
_chemical_formula_weight 837.18
_chemical_name_systematic
; 
 ? 
;
_space_group_IT_number 14
_symmetry_cell_setting monoclinic
_symmetry_space_group_name_Hall '-P 2yn'
_symmetry_space_group_name_H-M 'P 1 21/n 1'
_atom_sites_solution_hydrogens geom
_atom_sites_solution_primary direct
_atom_sites_solution_secondary difmap
_audit_creation_method SHELXL-97
_cell_angle_alpha 90.00
_cell_angle_beta 102.086(4)
_cell_angle_gamma 90.00
_cell_formula_units_Z 4
_cell_length_a 15.395(4)
_cell_length_b 16.012(4)
_cell_length_c 20.202(5)
_cell_measurement_temperature 100(2)
_cell_volume 4870(2)
_computing_cell_refinement 'BRUKER AXS SMART 3'
_computing_data_collection 'BRUKER AXS SMART 3'
_computing_data_reduction 'BRUKER AXS SAINT'
_computing_molecular_graphics 'BRUKER SHELXTL'
_computing_publication_material 'MERCURY 1.4'
_computing_structure_refinement 'SHELXL-97 (Sheldrick, 1997)'
_computing_structure_solution 'SHELXS-97 (Sheldrick, 1990)'
_diffrn_ambient_temperature 100(2)
_diffrn_detector_area_resol_mean 3
_diffrn_measured_fraction_theta_full 0.996
_diffrn_measured_fraction_theta_max 0.996
_diffrn_measurement_device_type 'BRUKER CCD AREA DETECTOR'
_diffrn_measurement_method 'PHI-OMEGA SCAN'
_diffrn_radiation_monochromator graphite
_diffrn_radiation_source 'fine-focus sealed tube'
_diffrn_radiation_type MoK\a
_diffrn_radiation_wavelength 0.71073
_diffrn_reflns_av_R_equivalents 0.0487
_diffrn_reflns_av_sigmaI/netI 0.0396
_diffrn_reflns_limit_h_max 15
_diffrn_reflns_limit_h_min -15
_diffrn_reflns_limit_k_max 16
_diffrn_reflns_limit_k_min -16
_diffrn_reflns_limit_l_max 20
_diffrn_reflns_limit_l_min -20
_diffrn_reflns_number 31043
_diffrn_reflns_theta_full 20.90
_diffrn_reflns_theta_max 20.90
_diffrn_reflns_theta_min 1.52
_exptl_absorpt_coefficient_mu 0.070
_exptl_absorpt_correction_T_max 0.9896
_exptl_absorpt_correction_T_min 0.9660
_exptl_absorpt_correction_type multi-scan
_exptl_absorpt_process_details SADABS
_exptl_crystal_colour COLORLESS
_exptl_crystal_density_diffrn 1.142
_exptl_crystal_density_method 'not measured'
_exptl_crystal_description BLOCK
_exptl_crystal_F_000 1816
_exptl_crystal_size_max 0.50
_exptl_crystal_size_mid 0.30
_exptl_crystal_size_min 0.15
_refine_diff_density_max 0.831
_refine_diff_density_min -0.269
_refine_diff_density_rms 0.045
_refine_ls_extinction_method none
_refine_ls_goodness_of_fit_ref 1.020
_refine_ls_hydrogen_treatment mixed
_refine_ls_matrix_type full
_refine_ls_number_parameters 593
_refine_ls_number_reflns 5140
_refine_ls_number_restraints 0
_refine_ls_restrained_S_all 1.020
_refine_ls_R_factor_all 0.1060
_refine_ls_R_factor_gt 0.0816
_refine_ls_shift/su_max 1.681
_refine_ls_shift/su_mean 0.014
_refine_ls_structure_factor_coef Fsqd
_refine_ls_weighting_details 'calc w=1/[\s^2^(Fo^2^)+(0.1489P)^2^+4.4708P] where P=(Fo^2^+2Fc^2^)/3'
_refine_ls_weighting_scheme calc
_refine_ls_wR_factor_gt 0.2369
_refine_ls_wR_factor_ref 0.2660
_reflns_number_gt 3676
_reflns_number_total 5140
_reflns_threshold_expression >2sigma(I)
_cod_data_source_file jo801762b_si_004.cif
_cod_data_source_block isobenz_0m
_cod_depositor_comments
;
The following automatic conversions were performed:
'_symmetry_cell_setting' value 'MONOCLINIC' changed to 'monoclinic'
according to '/home/saulius/struct/CIF-dictionaries/cif_core.dic'
dictionary named 'cif_core.dic' version 2.4.1 from
2010-06-29.

'_exptl_absorpt_correction_type' value 'MULTI-SCAN' changed
to 'multi-scan' according to
'/home/saulius/struct/CIF-dictionaries/cif_core.dic' dictionary named
'cif_core.dic' version 2.4.1 from 2010-06-29.

Automatic conversion script
Id: cif_fix_enum 1527 2010-12-29 10:47:43Z saulius 
;
_cod_original_sg_symbol_H-M 'P 21/n'
_cod_database_code 4023861

loop_
_symmetry_equiv_pos_as_xyz
'x, y, z'
'-x+1/2, y+1/2, -z+1/2'
'-x, -y, -z'
'x-1/2, -y-1/2, z-1/2'

loop_
_atom_site_label
_atom_site_type_symbol
_atom_site_fract_x
_atom_site_fract_y
_atom_site_fract_z
_atom_site_U_iso_or_equiv
_atom_site_adp_type
_atom_site_occupancy
_atom_site_symmetry_multiplicity
_atom_site_calc_flag
_atom_site_refinement_flags
_atom_site_disorder_assembly
_atom_site_disorder_group
C1 C 0.7927(3) 0.6763(3) 0.6737(2) 0.0671(13) Uani 1 1 d . . .
C2 C 0.8656(3) 0.7089(3) 0.6524(2) 0.0664(13) Uani 1 1 d . . .
C3 C 0.8774(3) 0.7951(3) 0.65123(19) 0.0627(12) Uani 1 1 d . . .
C4 C 0.8166(3) 0.8482(3) 0.67126(19) 0.0610(12) Uani 1 1 d . . .
C5 C 0.7431(3) 0.8159(3) 0.69258(19) 0.0601(12) Uani 1 1 d . . .
C6 C 0.7321(3) 0.7296(3) 0.69533(19) 0.0641(12) Uani 1 1 d . . .
C7 C 0.7767(4) 0.5831(3) 0.6718(3) 0.0997(17) Uani 1 1 d . . .
H7A H 0.7907 0.5602 0.6313 0.150 Uiso 1 1 calc R . .
H7B H 0.7155 0.5722 0.6721 0.150 Uiso 1 1 calc R . .
H7C H 0.8138 0.5576 0.7106 0.150 Uiso 1 1 calc R . .
C8 C 0.9562(3) 0.8308(4) 0.6263(3) 0.0888(16) Uani 1 1 d . . .
H8A H 0.9380 0.8800 0.5998 0.133 Uiso 1 1 calc R . .
H8B H 0.9779 0.7900 0.5990 0.133 Uiso 1 1 calc R . .
H8C H 1.0024 0.8451 0.6644 0.133 Uiso 1 1 calc R . .
C9 C 0.6754(3) 0.8742(3) 0.7109(3) 0.0859(15) Uani 1 1 d . . .
H9A H 0.6941 0.8910 0.7573 0.129 Uiso 1 1 calc R . .
H9B H 0.6191 0.8461 0.7050 0.129 Uiso 1 1 calc R . .
H9C H 0.6696 0.9225 0.6822 0.129 Uiso 1 1 calc R . .
C10 C 0.9319(3) 0.6526(3) 0.6305(2) 0.0800(14) Uani 1 1 d . . .
H10A H 0.9912 0.6745 0.6471 0.096 Uiso 1 1 calc R . .
H10B H 0.9288 0.5977 0.6502 0.096 Uiso 1 1 calc R . .
N11 N 0.9153(3) 0.6451(3) 0.5569(2) 0.0813(13) Uani 1 1 d . . .
C12 C 0.9899(4) 0.6118(4) 0.5340(2) 0.0890(16) Uani 1 1 d . . .
H12A H 0.9957 0.5530 0.5458 0.107 Uiso 1 1 calc R . .
H12B H 1.0432 0.6399 0.5576 0.107 Uiso 1 1 calc R . .
C13 C 0.9837(3) 0.6205(3) 0.4589(2) 0.0716(13) Uani 1 1 d . . .
C14 C 1.0608(4) 0.6284(4) 0.4353(3) 0.0955(17) Uani 1 1 d . . .
H14 H 1.1154 0.6286 0.4655 0.115 Uiso 1 1 calc R . .
C15 C 1.0575(4) 0.6361(4) 0.3680(3) 0.112(2) Uani 1 1 d . . .
H15 H 1.1101 0.6394 0.3525 0.134 Uiso 1 1 calc R . .
C16 C 0.9792(4) 0.6391(4) 0.3233(3) 0.0913(16) Uani 1 1 d . . .
H16 H 0.9785 0.6454 0.2775 0.110 Uiso 1 1 calc R . .
C17 C 0.9011(3) 0.6330(3) 0.3446(2) 0.0752(14) Uani 1 1 d . . .
C18 C 0.9043(3) 0.6228(3) 0.4129(2) 0.0720(13) Uani 1 1 d . . .
H18 H 0.8515 0.6175 0.4281 0.086 Uiso 1 1 calc R . .
C19 C 0.8152(3) 0.6374(4) 0.2940(3) 0.1049(19) Uani 1 1 d . . .
H19A H 0.8252 0.6656 0.2537 0.126 Uiso 1 1 calc R . .
H19B H 0.7955 0.5811 0.2811 0.126 Uiso 1 1 calc R . .
N20 N 0.7462(3) 0.6800(4) 0.3179(2) 0.0972(17) Uani 1 1 d . . .
C21 C 0.6661(3) 0.6924(4) 0.2644(2) 0.0988(18) Uani 1 1 d . . .
H21A H 0.6445 0.6386 0.2458 0.119 Uiso 1 1 calc R . .
H21B H 0.6811 0.7255 0.2282 0.119 Uiso 1 1 calc R . .
C22 C 0.5945(3) 0.7356(4) 0.2915(2) 0.0761(15) Uani 1 1 d . . .
C23 C 0.5888(3) 0.8231(4) 0.2911(2) 0.0741(14) Uani 1 1 d . . .
C24 C 0.5217(3) 0.8614(3) 0.3154(2) 0.0716(13) Uani 1 1 d . . .
C25 C 0.4589(3) 0.8141(4) 0.3396(2) 0.0737(14) Uani 1 1 d . . .
C26 C 0.4634(3) 0.7279(4) 0.3385(2) 0.0706(13) Uani 1 1 d . . .
C27 C 0.5326(4) 0.6884(3) 0.3166(2) 0.0735(14) Uani 1 1 d . . .
C28 C 0.6552(4) 0.8742(4) 0.2641(3) 0.116(2) Uani 1 1 d . . .
H28A H 0.6300 0.8914 0.2186 0.174 Uiso 1 1 calc R . .
H28B H 0.7075 0.8414 0.2644 0.174 Uiso 1 1 calc R . .
H28C H 0.6708 0.9227 0.2921 0.174 Uiso 1 1 calc R . .
C29 C 0.3861(4) 0.8564(4) 0.3678(3) 0.112(2) Uani 1 1 d . . .
H29A H 0.4084 0.9075 0.3900 0.168 Uiso 1 1 calc R . .
H29B H 0.3672 0.8200 0.3999 0.168 Uiso 1 1 calc R . .
H29C H 0.3366 0.8685 0.3315 0.168 Uiso 1 1 calc R . .
C30 C 0.5425(4) 0.5950(4) 0.3223(3) 0.114(2) Uani 1 1 d . . .
H30A H 0.5173 0.5753 0.3591 0.171 Uiso 1 1 calc R . .
H30B H 0.6043 0.5805 0.3305 0.171 Uiso 1 1 calc R . .
H30C H 0.5121 0.5695 0.2809 0.171 Uiso 1 1 calc R . .
C31 C 0.5185(4) 0.9554(4) 0.3175(3) 0.0980(17) Uani 1 1 d . . .
H31A H 0.5328 0.9779 0.2765 0.118 Uiso 1 1 calc R . .
H31B H 0.4588 0.9732 0.3193 0.118 Uiso 1 1 calc R . .
N32 N 0.5811(4) 0.9882(3) 0.3763(3) 0.115(2) Uani 1 1 d . . .
C33 C 0.5830(5) 1.0751(4) 0.3824(3) 0.129(2) Uani 1 1 d . . .
H33A H 0.5302 1.0928 0.3976 0.155 Uiso 1 1 calc R . .
H33B H 0.5801 1.0990 0.3378 0.155 Uiso 1 1 calc R . .
C34 C 0.6619(4) 1.1101(4) 0.4292(3) 0.0955(18) Uani 1 1 d . . .
C35 C 0.7015(6) 1.1820(4) 0.4127(3) 0.133(3) Uani 1 1 d . . .
H35 H 0.6777 1.2093 0.3724 0.159 Uiso 1 1 calc R . .
C36 C 0.7740(7) 1.2132(4) 0.4541(4) 0.158(3) Uani 1 1 d . . .
H36 H 0.7999 1.2618 0.4419 0.189 Uiso 1 1 calc R . .
C37 C 0.8102(5) 1.1748(4) 0.5135(3) 0.120(2) Uani 1 1 d . . .
H37 H 0.8600 1.1976 0.5418 0.144 Uiso 1 1 calc R . .
C38 C 0.7732(4) 1.1020(3) 0.5321(2) 0.0764(14) Uani 1 1 d . . .
C39 C 0.6992(4) 1.0708(3) 0.4902(2) 0.0809(14) Uani 1 1 d . . .
H39 H 0.6731 1.0224 0.5024 0.097 Uiso 1 1 calc R . .
C40 C 0.8149(3) 1.0615(3) 0.5978(2) 0.0811(14) Uani 1 1 d . . .
H40A H 0.8788 1.0621 0.6024 0.097 Uiso 1 1 calc R . .
H40B H 0.8011 1.0947 0.6344 0.097 Uiso 1 1 calc R . .
N41 N 0.7869(3) 0.9770(3) 0.6052(2) 0.0749(12) Uani 1 1 d . . .
C42 C 0.8304(3) 0.9412(3) 0.6698(2) 0.0710(13) Uani 1 1 d . . .
H42A H 0.8070 0.9670 0.7058 0.085 Uiso 1 1 calc R . .
H42B H 0.8936 0.9530 0.6778 0.085 Uiso 1 1 calc R . .
C43 C 0.6563(3) 0.6941(3) 0.7221(2) 0.0778(14) Uani 1 1 d . . .
H43A H 0.6754 0.6427 0.7463 0.093 Uiso 1 1 calc R . .
H43B H 0.6398 0.7332 0.7540 0.093 Uiso 1 1 calc R . .
N44 N 0.5786(3) 0.6767(3) 0.6687(2) 0.0821(14) Uani 1 1 d . . .
C45 C 0.5030(4) 0.6474(4) 0.6939(3) 0.0931(17) Uani 1 1 d . . .
H45A H 0.4841 0.6916 0.7206 0.112 Uiso 1 1 calc R . .
H45B H 0.5218 0.6006 0.7240 0.112 Uiso 1 1 calc R . .
C46 C 0.4254(3) 0.6208(3) 0.6413(2) 0.0769(14) Uani 1 1 d . . .
C47 C 0.3502(4) 0.5923(3) 0.6603(3) 0.0881(16) Uani 1 1 d . . .
H47 H 0.3467 0.5936 0.7057 0.106 Uiso 1 1 calc R . .
C48 C 0.2804(4) 0.5619(4) 0.6133(4) 0.0995(18) Uani 1 1 d . . .
H48 H 0.2308 0.5410 0.6272 0.119 Uiso 1 1 calc R . .
C49 C 0.2825(4) 0.5619(4) 0.5462(3) 0.0958(17) Uani 1 1 d . . .
H49 H 0.2351 0.5400 0.5149 0.115 Uiso 1 1 calc R . .
C50 C 0.3542(4) 0.5939(4) 0.5250(3) 0.0937(17) Uani 1 1 d . . .
C51 C 0.4259(4) 0.6216(4) 0.5728(3) 0.0931(17) Uani 1 1 d . . .
H51 H 0.4759 0.6413 0.5587 0.112 Uiso 1 1 calc R . .
C52 C 0.3505(5) 0.5989(6) 0.4506(3) 0.153(3) Uani 1 1 d . . .
H52A H 0.3627 0.5439 0.4344 0.184 Uiso 1 1 calc R . .
H52B H 0.2907 0.6143 0.4279 0.184 Uiso 1 1 calc R . .
N53 N 0.4118(3) 0.6574(4) 0.4321(2) 0.0937(15) Uani 1 1 d . . .
C54 C 0.3918(4) 0.6763(4) 0.3595(2) 0.0970(18) Uani 1 1 d . . .
H54A H 0.3359 0.7063 0.3482 0.116 Uiso 1 1 calc R . .
H54B H 0.3849 0.6244 0.3342 0.116 Uiso 1 1 calc R . .
C55 C 0.5970(6) 0.8112(7) 0.5194(4) 0.192(5) Uani 1 1 d . . .
H55A H 0.6017 0.8709 0.5214 0.288 Uiso 1 1 calc R . .
H55B H 0.5989 0.7896 0.5641 0.288 Uiso 1 1 calc R . .
H55C H 0.5418 0.7956 0.4902 0.288 Uiso 1 1 calc R . .
C56 C 0.6689(9) 0.7775(10) 0.4937(4) 0.177(4) Uani 1 1 d . . .
C57 C 0.6679(6) 0.6801(8) 0.4929(4) 0.180(4) Uani 1 1 d . . .
H57A H 0.6246 0.6609 0.4546 0.269 Uiso 1 1 calc R . .
H57B H 0.6529 0.6598 0.5338 0.269 Uiso 1 1 calc R . .
H57C H 0.7255 0.6597 0.4897 0.269 Uiso 1 1 calc R . .
C58 C 0.4154(10) 0.6442(7) 0.9076(11) 0.333(13) Uani 1 1 d . . .
H58A H 0.4773 0.6498 0.9280 0.500 Uiso 1 1 calc R . .
H58B H 0.3803 0.6575 0.9403 0.500 Uiso 1 1 calc R . .
H58C H 0.4006 0.6817 0.8698 0.500 Uiso 1 1 calc R . .
C59 C 0.3961(12) 0.5538(18) 0.8829(6) 0.339(17) Uani 1 1 d . . .
C60 C 0.3779(16) 0.5150(12) 0.9210(12) 0.47(2) Uani 1 1 d . . .
H60A H 0.4302 0.4999 0.9538 0.706 Uiso 1 1 calc R . .
H60B H 0.3493 0.4654 0.9004 0.706 Uiso 1 1 calc R . .
H60C H 0.3378 0.5449 0.9430 0.706 Uiso 1 1 calc R . .
O1 O 0.7322(9) 0.8131(9) 0.4763(6) 0.314(7) Uani 1 1 d . . .
O2 O 0.4307(9) 0.5513(9) 0.8361(6) 0.323(6) Uani 1 1 d . . .
H44 H 0.566(4) 0.715(4) 0.645(3) 0.10(2) Uiso 1 1 d . . .
H53 H 0.416(4) 0.709(4) 0.455(3) 0.10(2) Uiso 1 1 d . . .
H11 H 0.906(4) 0.689(3) 0.536(3) 0.09(2) Uiso 1 1 d . . .
H20 H 0.763(5) 0.719(5) 0.340(4) 0.16(3) Uiso 1 1 d . . .
H41 H 0.802(4) 0.945(4) 0.571(4) 0.15(3) Uiso 1 1 d . . .
H32 H 0.618(6) 0.955(6) 0.391(5) 0.20(4) Uiso 1 1 d . . .

loop_
_atom_site_aniso_label
_atom_site_aniso_U_11
_atom_site_aniso_U_22
_atom_site_aniso_U_33
_atom_site_aniso_U_23
_atom_site_aniso_U_13
_atom_site_aniso_U_12
C1 0.090(4) 0.067(3) 0.038(2) 0.001(2) -0.002(2) 0.006(3)
C2 0.071(3) 0.084(4) 0.037(2) 0.001(2) -0.005(2) 0.013(3)
C3 0.061(3) 0.086(4) 0.035(2) 0.004(2) -0.005(2) 0.000(3)
C4 0.064(3) 0.072(3) 0.040(2) -0.002(2) -0.004(2) 0.007(3)
C5 0.064(3) 0.071(3) 0.039(2) 0.001(2) -0.002(2) 0.002(2)
C6 0.072(3) 0.081(4) 0.033(2) 0.002(2) -0.002(2) -0.001(3)
C7 0.133(5) 0.080(4) 0.081(4) 0.008(3) 0.011(3) 0.006(3)
C8 0.078(3) 0.112(4) 0.074(3) -0.002(3) 0.009(3) 0.000(3)
C9 0.084(3) 0.094(4) 0.081(3) -0.004(3) 0.021(3) 0.011(3)
C10 0.086(3) 0.096(4) 0.054(3) -0.002(2) 0.003(2) 0.024(3)
N11 0.086(3) 0.102(4) 0.050(3) -0.006(2) 0.001(2) 0.032(3)
C12 0.090(4) 0.105(4) 0.069(3) -0.002(3) 0.009(3) 0.032(3)
C13 0.066(3) 0.082(3) 0.066(3) -0.014(2) 0.012(3) 0.018(2)
C14 0.067(4) 0.134(5) 0.081(4) -0.016(3) 0.005(3) 0.014(3)
C15 0.068(4) 0.184(7) 0.087(5) -0.017(4) 0.025(3) 0.005(4)
C16 0.083(4) 0.129(5) 0.064(3) -0.006(3) 0.020(3) 0.009(3)
C17 0.065(3) 0.093(4) 0.067(3) -0.014(3) 0.013(3) 0.014(3)
C18 0.060(3) 0.098(4) 0.058(3) -0.007(2) 0.011(2) 0.008(2)
C19 0.079(4) 0.164(6) 0.068(3) -0.016(3) 0.008(3) 0.029(4)
N20 0.068(3) 0.141(5) 0.071(3) -0.033(3) -0.009(2) 0.031(3)
C21 0.072(3) 0.150(5) 0.067(3) -0.024(3) -0.003(3) 0.030(3)
C22 0.064(3) 0.112(5) 0.044(3) -0.011(3) -0.008(2) 0.016(3)
C23 0.062(3) 0.102(4) 0.051(3) 0.001(3) -0.004(2) -0.004(3)
C24 0.068(3) 0.087(4) 0.051(3) 0.000(2) -0.008(2) 0.010(3)
C25 0.064(3) 0.104(4) 0.046(3) -0.003(3) -0.003(2) 0.012(3)
C26 0.065(3) 0.098(4) 0.041(3) 0.002(2) -0.008(2) -0.005(3)
C27 0.076(3) 0.084(4) 0.051(3) -0.004(2) -0.009(3) 0.007(3)
C28 0.096(4) 0.150(6) 0.101(4) 0.000(4) 0.019(4) -0.021(4)
C29 0.095(4) 0.146(6) 0.098(4) 0.001(4) 0.026(3) 0.038(4)
C30 0.138(5) 0.094(5) 0.095(4) -0.011(3) -0.012(4) 0.006(4)
C31 0.099(4) 0.103(5) 0.080(4) 0.005(3) -0.009(3) 0.008(3)
N32 0.128(4) 0.079(4) 0.112(4) -0.007(3) -0.037(3) 0.007(3)
C33 0.161(6) 0.110(6) 0.091(4) -0.003(4) -0.033(4) 0.037(5)
C34 0.133(5) 0.072(4) 0.070(4) -0.009(3) -0.004(3) 0.025(3)
C35 0.217(8) 0.071(4) 0.090(5) 0.014(4) -0.013(5) 0.016(5)
C36 0.261(10) 0.084(5) 0.111(6) 0.020(4) 0.000(6) -0.033(6)
C37 0.172(6) 0.075(4) 0.101(5) 0.013(4) -0.002(4) -0.020(4)
C38 0.093(4) 0.069(3) 0.063(3) 0.000(3) 0.007(3) 0.009(3)
C39 0.099(4) 0.077(3) 0.062(3) 0.003(3) 0.005(3) 0.011(3)
C40 0.080(3) 0.082(4) 0.076(3) -0.001(3) 0.005(3) 0.000(3)
N41 0.089(3) 0.069(3) 0.058(3) 0.007(2) -0.005(2) -0.004(2)
C42 0.080(3) 0.074(3) 0.054(3) -0.002(2) 0.002(2) -0.004(2)
C43 0.091(4) 0.090(3) 0.050(3) 0.011(2) 0.009(3) -0.009(3)
N44 0.083(3) 0.108(4) 0.053(3) 0.016(3) 0.008(2) -0.016(3)
C45 0.104(4) 0.112(4) 0.067(3) 0.007(3) 0.025(3) -0.025(3)
C46 0.075(3) 0.086(3) 0.070(4) 0.017(3) 0.015(3) -0.010(3)
C47 0.089(4) 0.098(4) 0.082(4) 0.023(3) 0.030(3) 0.008(3)
C48 0.069(4) 0.113(5) 0.115(5) 0.033(4) 0.016(4) 0.001(3)
C49 0.074(4) 0.096(4) 0.108(5) 0.029(3) -0.002(3) -0.009(3)
C50 0.080(4) 0.115(4) 0.080(4) 0.017(3) 0.003(3) -0.033(3)
C51 0.084(4) 0.125(5) 0.070(4) 0.013(3) 0.014(3) -0.035(3)
C52 0.154(6) 0.222(8) 0.072(4) 0.018(4) -0.003(4) -0.110(6)
N53 0.092(3) 0.126(4) 0.057(3) 0.006(3) 0.000(2) -0.036(3)
C54 0.087(4) 0.138(5) 0.057(3) 0.006(3) -0.005(3) -0.016(4)
C55 0.165(8) 0.286(13) 0.108(6) -0.042(7) -0.008(6) 0.083(9)
C56 0.180(11) 0.248(14) 0.078(5) -0.041(7) -0.029(6) 0.021(10)
C57 0.148(7) 0.265(13) 0.106(6) -0.050(7) -0.020(5) 0.058(8)
C58 0.214(12) 0.145(9) 0.68(4) -0.080(15) 0.192(18) 0.020(9)
C59 0.269(16) 0.65(4) 0.132(8) 0.146(15) 0.122(10) 0.33(2)
C60 0.65(4) 0.34(2) 0.59(4) 0.25(3) 0.54(4) 0.21(2)
O1 0.315(13) 0.371(16) 0.294(13) -0.055(10) 0.149(11) -0.132(11)
O2 0.333(13) 0.399(17) 0.236(10) 0.036(10) 0.059(10) -0.002(12)

loop_
_atom_type_symbol
_atom_type_description
_atom_type_scat_dispersion_real
_atom_type_scat_dispersion_imag
_atom_type_scat_source
C C 0.0033 0.0016 'International Tables Vol C Tables 4.2.6.8 and 6.1.1.4'
H H 0.0000 0.0000 'International Tables Vol C Tables 4.2.6.8 and 6.1.1.4'
N N 0.0061 0.0033 'International Tables Vol C Tables 4.2.6.8 and 6.1.1.4'
O O 0.0106 0.0060 'International Tables Vol C Tables 4.2.6.8 and 6.1.1.4'

loop_
_geom_angle_atom_site_label_1
_geom_angle_atom_site_label_2
_geom_angle_atom_site_label_3
_geom_angle
_geom_angle_site_symmetry_1
_geom_angle_site_symmetry_3
_geom_angle_publ_flag
C2 C1 C6 120.3(4) . . ?
C2 C1 C7 120.2(5) . . ?
C6 C1 C7 119.5(5) . . ?
C1 C2 C3 119.7(4) . . ?
C1 C2 C10 120.7(5) . . ?
C3 C2 C10 119.6(5) . . ?
C4 C3 C2 120.3(4) . . ?
C4 C3 C8 120.0(5) . . ?
C2 C3 C8 119.6(5) . . ?
C3 C4 C5 120.3(4) . . ?
C3 C4 C42 119.6(4) . . ?
C5 C4 C42 120.1(4) . . ?
C6 C5 C4 119.6(4) . . ?
C6 C5 C9 120.6(4) . . ?
C4 C5 C9 119.8(4) . . ?
C5 C6 C1 119.7(4) . . ?
C5 C6 C43 120.1(4) . . ?
C1 C6 C43 120.2(4) . . ?
N11 C10 C2 111.5(4) . . ?
C12 N11 C10 112.4(4) . . ?
N11 C12 C13 114.0(4) . . ?
C18 C13 C14 118.3(5) . . ?
C18 C13 C12 122.9(5) . . ?
C14 C13 C12 118.8(5) . . ?
C15 C14 C13 120.1(5) . . ?
C16 C15 C14 121.2(5) . . ?
C15 C16 C17 120.7(5) . . ?
C16 C17 C18 118.3(4) . . ?
C16 C17 C19 119.6(5) . . ?
C18 C17 C19 122.0(5) . . ?
C13 C18 C17 121.3(4) . . ?
N20 C19 C17 113.9(4) . . ?
C19 N20 C21 112.5(4) . . ?
N20 C21 C22 111.1(4) . . ?
C27 C22 C23 119.8(5) . . ?
C27 C22 C21 119.6(6) . . ?
C23 C22 C21 120.6(5) . . ?
C24 C23 C22 119.5(5) . . ?
C24 C23 C28 120.4(5) . . ?
C22 C23 C28 120.1(5) . . ?
C23 C24 C25 120.7(5) . . ?
C23 C24 C31 119.1(5) . . ?
C25 C24 C31 120.2(5) . . ?
C26 C25 C24 119.7(5) . . ?
C26 C25 C29 119.6(5) . . ?
C24 C25 C29 120.7(5) . . ?
C25 C26 C27 120.3(5) . . ?
C25 C26 C54 120.1(5) . . ?
C27 C26 C54 119.7(5) . . ?
C26 C27 C22 119.9(5) . . ?
C26 C27 C30 120.1(5) . . ?
C22 C27 C30 120.0(5) . . ?
N32 C31 C24 111.1(4) . . ?
C33 N32 C31 115.2(5) . . ?
N32 C33 C34 115.5(5) . . ?
C35 C34 C39 118.0(6) . . ?
C35 C34 C33 120.4(6) . . ?
C39 C34 C33 121.6(6) . . ?
C36 C35 C34 120.9(6) . . ?
C35 C36 C37 120.9(7) . . ?
C36 C37 C38 120.4(6) . . ?
C39 C38 C37 118.5(5) . . ?
C39 C38 C40 122.7(5) . . ?
C37 C38 C40 118.8(5) . . ?
C38 C39 C34 121.3(5) . . ?
N41 C40 C38 114.7(4) . . ?
C40 N41 C42 111.9(4) . . ?
N41 C42 C4 111.6(3) . . ?
N44 C43 C6 112.7(4) . . ?
C45 N44 C43 113.4(4) . . ?
N44 C45 C46 115.3(4) . . ?
C47 C46 C51 117.6(5) . . ?
C47 C46 C45 119.7(5) . . ?
C51 C46 C45 122.7(4) . . ?
C48 C47 C46 120.8(5) . . ?
C49 C48 C47 120.8(5) . . ?
C48 C49 C50 120.1(5) . . ?
C49 C50 C51 118.8(5) . . ?
C49 C50 C52 118.3(5) . . ?
C51 C50 C52 122.9(5) . . ?
C50 C51 C46 121.7(5) . . ?
N53 C52 C50 114.2(5) . . ?
C52 N53 C54 112.7(4) . . ?
N53 C54 C26 112.5(4) . . ?
O1 C56 C55 130.2(16) . . ?
O1 C56 C57 117.6(13) . . ?
C55 C56 C57 112.1(12) . . ?
C60 C59 O2 142(3) . . ?
C60 C59 C58 112(2) . . ?
O2 C59 C58 102(2) . . ?

loop_
_geom_bond_atom_site_label_1
_geom_bond_atom_site_label_2
_geom_bond_distance
_geom_bond_site_symmetry_2
_geom_bond_publ_flag
C1 C2 1.386(6) . ?
C1 C6 1.400(6) . ?
C1 C7 1.512(7) . ?
C2 C3 1.393(6) . ?
C2 C10 1.496(6) . ?
C3 C4 1.386(6) . ?
C3 C8 1.518(6) . ?
C4 C5 1.393(6) . ?
C4 C42 1.504(6) . ?
C5 C6 1.395(6) . ?
C5 C9 1.502(6) . ?
C6 C43 1.497(6) . ?
C10 N11 1.460(6) . ?
N11 C12 1.428(6) . ?
C12 C13 1.507(6) . ?
C13 C18 1.373(6) . ?
C13 C14 1.375(7) . ?
C14 C15 1.354(7) . ?
C15 C16 1.346(7) . ?
C16 C17 1.363(7) . ?
C17 C18 1.381(6) . ?
C17 C19 1.494(7) . ?
C19 N20 1.429(7) . ?
N20 C21 1.473(6) . ?
C21 C22 1.499(7) . ?
C22 C27 1.393(7) . ?
C22 C23 1.403(7) . ?
C23 C24 1.378(7) . ?
C23 C28 1.498(7) . ?
C24 C25 1.395(7) . ?
C24 C31 1.506(7) . ?
C25 C26 1.383(7) . ?
C25 C29 1.519(7) . ?
C26 C27 1.389(7) . ?
C26 C54 1.507(7) . ?
C27 C30 1.506(7) . ?
C31 N32 1.462(7) . ?
N32 C33 1.397(8) . ?
C33 C34 1.485(8) . ?
C34 C35 1.376(9) . ?
C34 C39 1.394(7) . ?
C35 C36 1.343(10) . ?
C36 C37 1.359(9) . ?
C37 C38 1.384(8) . ?
C38 C39 1.364(7) . ?
C38 C40 1.496(6) . ?
C40 N41 1.437(6) . ?
N41 C42 1.455(5) . ?
C43 N44 1.460(6) . ?
N44 C45 1.443(6) . ?
C45 C46 1.485(7) . ?
C46 C47 1.372(7) . ?
C46 C51 1.385(7) . ?
C47 C48 1.366(7) . ?
C48 C49 1.361(8) . ?
C49 C50 1.364(7) . ?
C50 C51 1.379(7) . ?
C50 C52 1.494(8) . ?
C52 N53 1.434(7) . ?
N53 C54 1.465(6) . ?
C55 C56 1.424(13) . ?
C56 O1 1.242(13) . ?
C56 C57 1.559(15) . ?
C58 C59 1.54(3) . ?
C59 C60 1.07(2) . ?
C59 O2 1.178(13) . ?

loop_
_cod_related_entry_id
_cod_related_entry_database
_cod_related_entry_code
1 ChemSpider 30658794
